data_4069385
loop_
_publ_author_name
'Less, Robert J.'
'Naseri, Vesal'
'Wright, Dominic S.'

_publ_section_title
;
 The Carbanionic Phosphoylide Dianion [PhP(CH2)3]2&#x2212;, Isoelectronic
 with Phosphonate Dianions [RP(O)3]2&#x2212;
;
_journal_issue 13
_journal_name_full Organometallics
_journal_page_first 3594
_journal_paper_doi 10.1021/om9001704
_journal_volume 28
_journal_year 2009
_chemical_formula_moiety 'C34 H54 Li4 O4 P2'
_chemical_formula_sum 'C34 H54 Li4 O4 P2'
_chemical_formula_weight 616.47
_chemical_name_systematic
; 
 ? 
;
_space_group_IT_number 14
_symmetry_cell_setting monoclinic
_symmetry_space_group_name_Hall '-P 2yn'
_symmetry_space_group_name_H-M 'P 1 21/n 1'
_atom_sites_solution_hydrogens geom
_atom_sites_solution_primary direct
_atom_sites_solution_secondary difmap
_audit_creation_method SHELXL-97
_cell_angle_alpha 90.00
_cell_angle_beta 92.8718(7)
_cell_angle_gamma 90.00
_cell_formula_units_Z 2
_cell_length_a 9.3429(2)
_cell_length_b 13.6820(2)
_cell_length_c 14.1035(3)
_cell_measurement_reflns_used 17273
_cell_measurement_temperature 180(2)
_cell_measurement_theta_max 32.03
_cell_measurement_theta_min 1.02
_cell_volume 1800.58(6)
_computing_cell_refinement 'HKL Scalepack (Otwinowski & Minor 1997)'
_computing_data_collection 'Collect (Nonius B.V. 1998)'
_computing_data_reduction
;
 HKL Denzo and Scalepack (Otwinowski & Minor 1997)
;
_computing_publication_material 'SHELXL-97 (Sheldrick 1997)'
_computing_structure_refinement 'SHELXL-97 (Sheldrick 1997)'
_computing_structure_solution 'SIR-92 (Altomare et al. 1994)'
_diffrn_ambient_temperature 180(2)
_diffrn_measured_fraction_theta_full 0.994
_diffrn_measured_fraction_theta_max 0.994
_diffrn_measurement_device_type 'Nonius Kappa CCD'
_diffrn_measurement_method 'Thin slice \w and \f scans'
_diffrn_radiation_source 'fine-focus sealed tube'
_diffrn_radiation_type MoK\a
_diffrn_radiation_wavelength 0.71073
_diffrn_reflns_av_R_equivalents 0.0290
_diffrn_reflns_av_sigmaI/netI 0.0289
_diffrn_reflns_limit_h_max 12
_diffrn_reflns_limit_h_min -12
_diffrn_reflns_limit_k_max 18
_diffrn_reflns_limit_k_min -18
_diffrn_reflns_limit_l_max 18
_diffrn_reflns_limit_l_min -16
_diffrn_reflns_number 13550
_diffrn_reflns_theta_full 28.28
_diffrn_reflns_theta_max 28.28
_diffrn_reflns_theta_min 2.56
_diffrn_standards_number 0
_exptl_absorpt_coefficient_mu 0.154
_exptl_absorpt_correction_T_max 0.958
_exptl_absorpt_correction_T_min 0.896
_exptl_absorpt_correction_type multi-scan
_exptl_absorpt_process_details
;
multi-scan from symmetry-related measurements 
 Sortav (Blessing 1995)
;
_exptl_crystal_colour colourless
_exptl_crystal_density_diffrn 1.137
_exptl_crystal_density_method 'not measured'
_exptl_crystal_description needles
_exptl_crystal_F_000 664
_exptl_crystal_size_max 0.46
_exptl_crystal_size_mid 0.35
_exptl_crystal_size_min 0.28
_refine_diff_density_max 0.556
_refine_diff_density_min -0.529
_refine_diff_density_rms 0.051
_refine_ls_extinction_method none
_refine_ls_goodness_of_fit_ref 1.052
_refine_ls_hydrogen_treatment mixed
_refine_ls_matrix_type full
_refine_ls_number_parameters 223
_refine_ls_number_reflns 4440
_refine_ls_number_restraints 0
_refine_ls_restrained_S_all 1.052
_refine_ls_R_factor_all 0.0554
_refine_ls_R_factor_gt 0.0486
_refine_ls_shift/su_max 0.001
_refine_ls_shift/su_mean 0.000
_refine_ls_structure_factor_coef Fsqd
_refine_ls_weighting_details 'calc w=1/[\s^2^(Fo^2^)+(0.0610P)^2^+1.1535P] where P=(Fo^2^+2Fc^2^)/3'
_refine_ls_weighting_scheme calc
_refine_ls_wR_factor_gt 0.1274
_refine_ls_wR_factor_ref 0.1334
_reflns_number_gt 3945
_reflns_number_total 4440
_reflns_threshold_expression >2sigma(I)
_cod_data_source_file om9001704_si_001.cif
_cod_data_source_block dw0856
_cod_depositor_comments
;
The following automatic conversions were performed:

'_symmetry_cell_setting' value 'Monoclinic' changed to 'monoclinic'
according to /home/saulius/struct/CIF-dictionaries/cif_core.dic
dictionary named 'cif_core.dic' version 2.4.2 from 2011-04-26.

Automatic conversion script
Id: cif_fix_values 1715 2011-07-08 13:25:40Z adriana 
;
_cod_original_sg_symbol_H-M P2(1)/n
_cod_database_code 4069385

loop_
_symmetry_equiv_pos_as_xyz
'x, y, z'
'-x+1/2, y+1/2, -z+1/2'
'-x, -y, -z'
'x-1/2, -y-1/2, z-1/2'

loop_
_atom_site_label
_atom_site_type_symbol
_atom_site_fract_x
_atom_site_fract_y
_atom_site_fract_z
_atom_site_U_iso_or_equiv
_atom_site_adp_type
_atom_site_occupancy
_atom_site_symmetry_multiplicity
_atom_site_calc_flag
_atom_site_refinement_flags
P1 P 0.38563(4) 0.64749(3) 0.55705(3) 0.02063(12) Uani 1 1 d .
O1 O 0.20317(13) 0.30327(9) 0.54699(10) 0.0381(3) Uani 1 1 d .
O2 O 0.19340(13) 0.53854(9) 0.31036(9) 0.0339(3) Uani 1 1 d .
C1 C 0.27595(16) 0.54347(11) 0.55366(11) 0.0253(3) Uani 1 1 d .
H1A H 0.184(3) 0.5609(17) 0.5289(16) 0.048(6) Uiso 1 1 d .
H1B H 0.267(2) 0.5185(17) 0.6182(17) 0.048(6) Uiso 1 1 d .
C2 C 0.54759(16) 0.62176(12) 0.62071(11) 0.0258(3) Uani 1 1 d .
H2A H 0.529(2) 0.5966(17) 0.6847(17) 0.047(6) Uiso 1 1 d .
H2B H 0.604(2) 0.6813(16) 0.6281(15) 0.041(6) Uiso 1 1 d .
C3 C 0.42900(16) 0.67493(11) 0.44022(10) 0.0239(3) Uani 1 1 d .
H3A H 0.345(2) 0.6959(16) 0.4019(15) 0.041(6) Uiso 1 1 d .
H3B H 0.495(2) 0.7300(16) 0.4374(14) 0.037(5) Uiso 1 1 d .
C4 C 0.29413(15) 0.75223(11) 0.61114(10) 0.0251(3) Uani 1 1 d .
C5 C 0.3261(2) 0.84771(12) 0.58580(14) 0.0380(4) Uani 1 1 d .
H5A H 0.3947 0.8590 0.5395 0.046 Uiso 1 1 calc R
C6 C 0.2596(2) 0.92720(14) 0.62695(16) 0.0491(5) Uani 1 1 d .
H6A H 0.2837 0.9919 0.6091 0.059 Uiso 1 1 calc R
C7 C 0.1586(2) 0.91179(16) 0.69387(14) 0.0476(5) Uani 1 1 d .
H7A H 0.1122 0.9658 0.7215 0.057 Uiso 1 1 calc R
C8 C 0.1256(2) 0.81784(16) 0.72025(13) 0.0448(5) Uani 1 1 d .
H8A H 0.0568 0.8071 0.7665 0.054 Uiso 1 1 calc R
C9 C 0.19270(19) 0.73830(13) 0.67930(12) 0.0345(4) Uani 1 1 d .
H9A H 0.1691 0.6738 0.6980 0.041 Uiso 1 1 calc R
C10 C 0.1987(3) 0.20349(18) 0.5226(3) 0.0881(12) Uani 1 1 d .
H10A H 0.2781 0.1684 0.5570 0.106 Uiso 1 1 calc R
H10B H 0.2105 0.1959 0.4536 0.106 Uiso 1 1 calc R
C11 C 0.0634(3) 0.16278(18) 0.5473(3) 0.0928(12) Uani 1 1 d .
H11A H 0.0786 0.1010 0.5830 0.111 Uiso 1 1 calc R
H11B H 0.0028 0.1489 0.4893 0.111 Uiso 1 1 calc R
C12 C -0.0058(3) 0.2357(2) 0.60624(19) 0.0623(7) Uani 1 1 d .
H12A H -0.0027 0.2146 0.6734 0.075 Uiso 1 1 calc R
H12B H -0.1071 0.2451 0.5841 0.075 Uiso 1 1 calc R
C13 C 0.0766(2) 0.32775(16) 0.59596(18) 0.0480(5) Uani 1 1 d .
H13A H 0.0184 0.3764 0.5591 0.058 Uiso 1 1 calc R
H13B H 0.1031 0.3557 0.6591 0.058 Uiso 1 1 calc R
C14 C 0.2029(3) 0.58147(16) 0.21830(14) 0.0487(5) Uani 1 1 d .
H14A H 0.2954 0.6159 0.2135 0.058 Uiso 1 1 calc R
H14B H 0.1241 0.6288 0.2058 0.058 Uiso 1 1 calc R
C15 C 0.1912(3) 0.4981(2) 0.14887(18) 0.0705(7) Uani 1 1 d .
H15A H 0.2864 0.4812 0.1259 0.085 Uiso 1 1 calc R
H15B H 0.1264 0.5154 0.0937 0.085 Uiso 1 1 calc R
C16 C 0.1309(3) 0.41398(19) 0.20341(19) 0.0630(6) Uani 1 1 d .
H16A H 0.0422 0.3887 0.1708 0.076 Uiso 1 1 calc R
H16B H 0.2014 0.3601 0.2104 0.076 Uiso 1 1 calc R
C17 C 0.0998(2) 0.45627(15) 0.29852(15) 0.0421(4) Uani 1 1 d .
H17A H -0.0017 0.4770 0.2997 0.051 Uiso 1 1 calc R
H17B H 0.1194 0.4077 0.3496 0.051 Uiso 1 1 calc R
Li1 Li 0.3595(3) 0.3967(2) 0.5302(2) 0.0290(5) Uani 1 1 d .
Li2 Li 0.3591(3) 0.5242(2) 0.40360(19) 0.0284(5) Uani 1 1 d .

loop_
_atom_site_aniso_label
_atom_site_aniso_U_11
_atom_site_aniso_U_22
_atom_site_aniso_U_33
_atom_site_aniso_U_23
_atom_site_aniso_U_13
_atom_site_aniso_U_12
P1 0.02047(19) 0.01964(19) 0.02218(19) 0.00067(13) 0.00517(13) 0.00272(13)
O1 0.0311(6) 0.0280(6) 0.0567(8) -0.0046(5) 0.0166(5) -0.0037(5)
O2 0.0332(6) 0.0344(6) 0.0336(6) 0.0015(5) -0.0043(5) -0.0024(5)
C1 0.0230(7) 0.0240(7) 0.0295(7) 0.0016(6) 0.0061(5) -0.0004(5)
C2 0.0241(7) 0.0273(7) 0.0261(7) -0.0001(6) 0.0020(5) 0.0042(6)
C3 0.0252(7) 0.0239(7) 0.0230(7) 0.0030(5) 0.0055(5) 0.0015(6)
C4 0.0247(7) 0.0266(7) 0.0240(7) -0.0013(5) 0.0020(5) 0.0068(5)
C5 0.0420(9) 0.0268(8) 0.0461(10) -0.0007(7) 0.0123(8) 0.0063(7)
C6 0.0616(13) 0.0262(9) 0.0595(13) -0.0051(8) 0.0059(10) 0.0130(8)
C7 0.0560(12) 0.0461(11) 0.0404(10) -0.0142(8) 0.0002(8) 0.0263(9)
C8 0.0465(10) 0.0554(12) 0.0334(9) -0.0056(8) 0.0118(8) 0.0192(9)
C9 0.0371(9) 0.0372(9) 0.0302(8) -0.0002(7) 0.0107(6) 0.0084(7)
C10 0.0772(18) 0.0355(12) 0.157(3) -0.0346(15) 0.064(2) -0.0213(12)
C11 0.0493(14) 0.0348(12) 0.197(4) 0.0006(17) 0.0305(19) -0.0087(10)
C12 0.0460(12) 0.0701(16) 0.0724(16) 0.0012(13) 0.0204(11) -0.0205(11)
C13 0.0284(8) 0.0467(11) 0.0702(14) -0.0018(10) 0.0146(9) 0.0013(8)
C14 0.0584(12) 0.0487(11) 0.0381(10) 0.0080(9) -0.0071(9) -0.0079(10)
C15 0.092(2) 0.0754(18) 0.0453(13) -0.0125(12) 0.0164(12) -0.0035(15)
C16 0.0712(16) 0.0522(13) 0.0655(15) -0.0250(12) 0.0031(12) -0.0050(12)
C17 0.0343(9) 0.0423(10) 0.0496(11) -0.0047(8) 0.0006(7) -0.0081(8)
Li1 0.0250(12) 0.0260(13) 0.0367(14) 0.0025(11) 0.0074(10) 0.0022(10)
Li2 0.0305(13) 0.0275(13) 0.0274(13) -0.0008(10) 0.0021(10) 0.0001(10)

loop_
_atom_type_symbol
_atom_type_description
_atom_type_scat_dispersion_real
_atom_type_scat_dispersion_imag
_atom_type_scat_source
C C 0.0033 0.0016 'International Tables Vol C Tables 4.2.6.8 and 6.1.1.4'
H H 0.0000 0.0000 'International Tables Vol C Tables 4.2.6.8 and 6.1.1.4'
Li Li -0.0003 0.0001 'International Tables Vol C Tables 4.2.6.8 and 6.1.1.4'
O O 0.0106 0.0060 'International Tables Vol C Tables 4.2.6.8 and 6.1.1.4'
P P 0.1023 0.0942 'International Tables Vol C Tables 4.2.6.8 and 6.1.1.4'

loop_
_geom_angle_atom_site_label_1
_geom_angle_atom_site_label_2
_geom_angle_atom_site_label_3
_geom_angle
_geom_angle_site_symmetry_1
_geom_angle_site_symmetry_3
C1 P1 C2 109.80(8) . .
C1 P1 C3 108.05(8) . .
C2 P1 C3 106.80(8) . .
C1 P1 C4 110.98(7) . .
C2 P1 C4 110.37(7) . .
C3 P1 C4 110.72(7) . .
C1 P1 Li2 56.65(8) . .
C2 P1 Li2 108.74(8) . .
C3 P1 Li2 53.70(8) . .
C4 P1 Li2 140.78(8) . .
C1 P1 Li1 108.74(8) . 3_666
C2 P1 Li1 56.74(8) . 3_666
C3 P1 Li1 52.63(8) . 3_666
C4 P1 Li1 140.18(8) . 3_666
Li2 P1 Li1 64.27(8) . 3_666
C10 O1 C13 109.14(15) . .
C10 O1 Li1 127.95(15) . .
C13 O1 Li1 122.70(14) . .
C17 O2 C14 106.39(14) . .
C17 O2 Li2 116.79(14) . .
C14 O2 Li2 123.93(14) . .
P1 C1 Li1 122.50(10) . .
P1 C1 Li2 83.93(9) . .
Li1 C1 Li2 67.46(11) . .
P1 C1 H1A 109.0(14) . .
Li1 C1 H1A 120.2(14) . .
Li2 C1 H1A 91.8(14) . .
P1 C1 H1B 109.6(14) . .
Li1 C1 H1B 82.5(13) . .
Li2 C1 H1B 149.6(13) . .
H1A C1 H1B 108.2(19) . .
P1 C2 Li2 115.95(11) . 3_666
P1 C2 Li1 84.64(9) . 3_666
Li2 C2 Li1 66.21(10) 3_666 3_666
P1 C2 H2A 110.2(13) . .
Li2 C2 H2A 85.3(13) 3_666 .
Li1 C2 H2A 151.5(13) 3_666 .
P1 C2 H2B 109.5(13) . .
Li2 C2 H2B 123.9(13) 3_666 .
Li1 C2 H2B 88.0(13) 3_666 .
H2A C2 H2B 108.4(18) . .
P1 C3 Li2 86.60(9) . .
P1 C3 Li1 88.54(10) . 3_666
Li2 C3 Li1 83.23(11) . 3_666
P1 C3 H3A 111.3(13) . .
Li2 C3 H3A 85.7(13) . .
Li1 C3 H3A 156.6(13) 3_666 .
P1 C3 H3B 112.3(12) . .
Li2 C3 H3B 152.8(12) . .
Li1 C3 H3B 78.1(12) 3_666 .
H3A C3 H3B 104.0(17) . .
C5 C4 C9 117.84(14) . .
C5 C4 P1 120.75(12) . .
C9 C4 P1 121.41(12) . .
C4 C5 C6 121.34(17) . .
C4 C5 H5A 119.3 . .
C6 C5 H5A 119.3 . .
C7 C6 C5 119.91(19) . .
C7 C6 H6A 120.0 . .
C5 C6 H6A 120.0 . .
C8 C7 C6 119.73(17) . .
C8 C7 H7A 120.1 . .
C6 C7 H7A 120.1 . .
C7 C8 C9 120.31(18) . .
C7 C8 H8A 119.8 . .
C9 C8 H8A 119.8 . .
C8 C9 C4 120.86(17) . .
C8 C9 H9A 119.6 . .
C4 C9 H9A 119.6 . .
O1 C10 C11 109.4(2) . .
O1 C10 H10A 109.8 . .
C11 C10 H10A 109.8 . .
O1 C10 H10B 109.8 . .
C11 C10 H10B 109.8 . .
H10A C10 H10B 108.2 . .
C10 C11 C12 106.9(2) . .
C10 C11 H11A 110.3 . .
C12 C11 H11A 110.3 . .
C10 C11 H11B 110.3 . .
C12 C11 H11B 110.3 . .
H11A C11 H11B 108.6 . .
C11 C12 C13 106.00(18) . .
C11 C12 H12A 110.5 . .
C13 C12 H12A 110.5 . .
C11 C12 H12B 110.5 . .
C13 C12 H12B 110.5 . .
H12A C12 H12B 108.7 . .
O1 C13 C12 106.95(17) . .
O1 C13 H13A 110.3 . .
C12 C13 H13A 110.3 . .
O1 C13 H13B 110.3 . .
C12 C13 H13B 110.3 . .
H13A C13 H13B 108.6 . .
O2 C14 C15 105.89(18) . .
O2 C14 H14A 110.6 . .
C15 C14 H14A 110.6 . .
O2 C14 H14B 110.6 . .
C15 C14 H14B 110.6 . .
H14A C14 H14B 108.7 . .
C14 C15 C16 105.28(19) . .
C14 C15 H15A 110.7 . .
C16 C15 H15A 110.7 . .
C14 C15 H15B 110.7 . .
C16 C15 H15B 110.7 . .
H15A C15 H15B 108.8 . .
C17 C16 C15 104.77(19) . .
C17 C16 H16A 110.8 . .
C15 C16 H16A 110.8 . .
C17 C16 H16B 110.8 . .
C15 C16 H16B 110.8 . .
H16A C16 H16B 108.9 . .
O2 C17 C16 105.24(17) . .
O2 C17 H17A 110.7 . .
C16 C17 H17A 110.7 . .
O2 C17 H17B 110.7 . .
C16 C17 H17B 110.7 . .
H17A C17 H17B 108.8 . .
O1 Li1 C1 107.85(13) . .
O1 Li1 C3 110.42(13) . 3_666
C1 Li1 C3 134.15(15) . 3_666
O1 Li1 C2 110.44(14) . 3_666
C1 Li1 C2 112.75(13) . 3_666
C3 Li1 C2 75.98(10) 3_666 3_666
O1 Li1 Li2 124.53(15) . .
C1 Li1 Li2 58.58(10) . .
C3 Li1 Li2 114.27(13) 3_666 .
C2 Li1 Li2 54.21(9) 3_666 .
O1 Li1 P1 124.46(13) . 3_666
C1 Li1 P1 125.66(12) . 3_666
C3 Li1 P1 38.83(6) 3_666 3_666
C2 Li1 P1 38.62(6) 3_666 3_666
Li2 Li1 P1 78.89(10) . 3_666
O1 Li1 Li2 148.92(15) . 3_666
C1 Li1 Li2 86.25(11) . 3_666
C3 Li1 Li2 48.23(9) 3_666 3_666
C2 Li1 Li2 87.84(10) 3_666 3_666
Li2 Li1 Li2 86.52(12) . 3_666
P1 Li1 Li2 56.95(7) 3_666 3_666
O1 Li1 H1B 96.0(6) . .
C1 Li1 H1B 25.3(6) . .
C3 Li1 H1B 125.4(6) 3_666 .
C2 Li1 H1B 137.8(6) 3_666 .
Li2 Li1 H1B 83.8(6) . .
P1 Li1 H1B 138.9(6) 3_666 .
Li2 Li1 H1B 85.2(6) 3_666 .
O2 Li2 C2 106.61(13) . 3_666
O2 Li2 C3 105.82(13) . .
C2 Li2 C3 139.67(14) 3_666 .
O2 Li2 C1 107.95(13) . .
C2 Li2 C1 113.51(13) 3_666 .
C3 Li2 C1 77.80(10) . .
O2 Li2 Li1 120.96(14) . .
C2 Li2 Li1 59.59(10) 3_666 .
C3 Li2 Li1 119.59(14) . .
C1 Li2 Li1 53.96(9) . .
O2 Li2 P1 119.78(12) . .
C2 Li2 P1 131.01(12) 3_666 .
C3 Li2 P1 39.71(6) . .
C1 Li2 P1 39.42(6) . .
Li1 Li2 P1 82.45(10) . .
O2 Li2 Li1 145.51(14) . 3_666
C2 Li2 Li1 91.63(11) 3_666 3_666
C3 Li2 Li1 48.54(8) . 3_666
C1 Li2 Li1 90.21(11) . 3_666
Li1 Li2 Li1 93.48(12) . 3_666
P1 Li2 Li1 58.78(8) . 3_666

loop_
_geom_bond_atom_site_label_1
_geom_bond_atom_site_label_2
_geom_bond_distance
_geom_bond_site_symmetry_2
P1 C1 1.7530(16) .
P1 C2 1.7561(16) .
P1 C3 1.7569(15) .
P1 C4 1.8524(15) .
P1 Li2 2.745(3) .
P1 Li1 2.801(3) 3_666
O1 C10 1.408(3) .
O1 C13 1.439(2) .
O1 Li1 1.964(3) .
O2 C17 1.430(2) .
O2 C14 1.432(2) .
O2 Li2 1.990(3) .
C1 Li1 2.185(3) .
C1 Li2 2.306(3) .
C1 H1A 0.94(2) .
C1 H1B 0.98(2) .
C2 Li2 2.213(3) 3_666
C2 Li1 2.352(3) 3_666
C2 H2A 0.99(2) .
C2 H2B 0.97(2) .
C3 Li2 2.216(3) .
C3 Li1 2.227(3) 3_666
C3 H3A 0.98(2) .
C3 H3B 0.97(2) .
C4 C5 1.391(2) .
C4 C9 1.396(2) .
C5 C6 1.393(2) .
C5 H5A 0.9500 .
C6 C7 1.384(3) .
C6 H6A 0.9500 .
C7 C8 1.377(3) .
C7 H7A 0.9500 .
C8 C9 1.395(2) .
C8 H8A 0.9500 .
C9 H9A 0.9500 .
C10 C11 1.440(3) .
C10 H10A 0.9900 .
C10 H10B 0.9900 .
C11 C12 1.469(4) .
C11 H11A 0.9900 .
C11 H11B 0.9900 .
C12 C13 1.486(3) .
C12 H12A 0.9900 .
C12 H12B 0.9900 .
C13 H13A 0.9900 .
C13 H13B 0.9900 .
C14 C15 1.503(3) .
C14 H14A 0.9900 .
C14 H14B 0.9900 .
C15 C16 1.509(4) .
C15 H15A 0.9900 .
C15 H15B 0.9900 .
C16 C17 1.503(3) .
C16 H16A 0.9900 .
C16 H16B 0.9900 .
C17 H17A 0.9900 .
C17 H17B 0.9900 .
Li1 C3 2.227(3) 3_666
Li1 C2 2.352(3) 3_666
Li1 Li2 2.496(4) .
Li1 P1 2.801(3) 3_666
Li1 Li2 2.951(4) 3_666
Li1 H1B 2.27(2) .
Li2 C2 2.213(3) 3_666
Li2 Li1 2.951(4) 3_666
